data_2225921
loop_
_publ_author_name
'Tan, Yi-Han'
'Teoh, Siang-Guan'
'Sek, Kei-Lin'
'Loh, Wan-Sin'
'Fun, Hoong-Kun'

_publ_section_title
;
 Aqua(1,10-phenanthroline-\k^2^<i>N</i>,<i>N</i>')(<small>DL</small>-threoninato-\k^2^<i>N</i>,<i>O</i>^1^)copper(II)
 chloride dihydrate
;
_journal_coeditor_code LH5025
_journal_issue 5
_journal_name_full 'Acta Crystallographica Section E'
_journal_page_first m595
_journal_page_last m596
_journal_paper_doi 10.1107/S1600536810015278
_journal_volume 66
_journal_year 2010
_chemical_formula_iupac '[Cu (C4 H8 N O3) (C12 H8 N2) (H2 O)] Cl, 2H2 O'
_chemical_formula_moiety 'C16 H18 Cu N3 O4 +, Cl -, 2(H2 O)'
_chemical_formula_sum 'C16 H22 Cl Cu N3 O6'
_chemical_formula_weight 451.36
_chemical_name_systematic
;
Aqua(1,10-phenanthroline-\k^2^<i>N</i>,<i>N</i>')(DL-threoninato-
\k^2^<i>N</i>,<i>O</i>^1^)copper(II) chloride dihydrate
;
_space_group_IT_number 2
_symmetry_cell_setting triclinic
_symmetry_space_group_name_Hall '-P 1'
_symmetry_space_group_name_H-M 'P -1'
_atom_sites_solution_hydrogens geom
_atom_sites_solution_primary direct
_atom_sites_solution_secondary difmap
_audit_creation_method SHELXL-97
_cell_angle_alpha 65.6640(10)
_cell_angle_beta 78.0790(10)
_cell_angle_gamma 81.3450(10)
_cell_formula_units_Z 2
_cell_length_a 7.19720(10)
_cell_length_b 11.9785(2)
_cell_length_c 12.2915(2)
_cell_measurement_reflns_used 9968
_cell_measurement_temperature 296(2)
_cell_measurement_theta_max 32.74
_cell_measurement_theta_min 2.90
_cell_volume 942.15(3)
_computing_cell_refinement 'SAINT (Bruker, 2009)'
_computing_data_collection 'APEX2 (Bruker, 2009)'
_computing_data_reduction 'SAINT (Bruker, 2009)'
_computing_molecular_graphics 'SHELXTL (Sheldrick, 2008)'
_computing_publication_material
;
SHELXTL (Sheldrick, 2008) and PLATON (Spek, 2009)
;
_computing_structure_refinement 'SHELXTL (Sheldrick, 2008)'
_computing_structure_solution 'SHELXTL (Sheldrick, 2008)'
_diffrn_ambient_temperature 296(2)
_diffrn_measured_fraction_theta_full 0.989
_diffrn_measured_fraction_theta_max 0.989
_diffrn_measurement_device_type
;
Bruker APEXII DUO CCD area-detector diffractometer
;
_diffrn_measurement_method '\f and \w scans'
_diffrn_radiation_monochromator graphite
_diffrn_radiation_source 'fine-focus sealed tube'
_diffrn_radiation_type MoK\a
_diffrn_radiation_wavelength 0.71073
_diffrn_reflns_av_R_equivalents 0.0282
_diffrn_reflns_av_sigmaI/netI 0.0323
_diffrn_reflns_limit_h_max 11
_diffrn_reflns_limit_h_min -11
_diffrn_reflns_limit_k_max 19
_diffrn_reflns_limit_k_min -18
_diffrn_reflns_limit_l_max 19
_diffrn_reflns_limit_l_min -19
_diffrn_reflns_number 29845
_diffrn_reflns_theta_full 34.74
_diffrn_reflns_theta_max 34.74
_diffrn_reflns_theta_min 1.84
_diffrn_standards_number 0
_exptl_absorpt_coefficient_mu 1.339
_exptl_absorpt_correction_T_max 0.9109
_exptl_absorpt_correction_T_min 0.6558
_exptl_absorpt_correction_type multi-scan
_exptl_absorpt_process_details '(<i>SADABS</i>; Bruker, 2009)'
_exptl_crystal_colour blue
_exptl_crystal_density_diffrn 1.591
_exptl_crystal_density_method 'not measured'
_exptl_crystal_description block
_exptl_crystal_F_000 466
_exptl_crystal_size_max 0.34
_exptl_crystal_size_mid 0.20
_exptl_crystal_size_min 0.07
_refine_diff_density_max 0.470
_refine_diff_density_min -0.414
_refine_ls_extinction_method none
_refine_ls_goodness_of_fit_ref 1.044
_refine_ls_hydrogen_treatment constr
_refine_ls_matrix_type full
_refine_ls_number_parameters 245
_refine_ls_number_reflns 8056
_refine_ls_number_restraints 0
_refine_ls_restrained_S_all 1.044
_refine_ls_R_factor_all 0.0565
_refine_ls_R_factor_gt 0.0355
_refine_ls_shift/su_max_lt 0.001
_refine_ls_shift/su_mean 0.000
_refine_ls_structure_factor_coef Fsqd
_refine_ls_weighting_details 'calc w=1/[\s^2^(Fo^2^)+(0.0404P)^2^+0.1542P] where P=(Fo^2^+2Fc^2^)/3'
_refine_ls_weighting_scheme calc
_refine_ls_wR_factor_gt 0.0835
_refine_ls_wR_factor_ref 0.0923
_reflns_number_gt 5995
_reflns_number_total 8056
_reflns_threshold_expression I>2\s(I)
_cod_data_source_file lh5025.cif
_cod_data_source_block I
_cod_depositor_comments
;
The following automatic conversions were performed:
'_symmetry_cell_setting' value 'Triclinic' changed to 'triclinic'
according to '/home/saulius/struct/CIF-dictionaries/cif_core.dic'
dictionary named 'cif_core.dic' version 2.4.1 from 2010-06-29.

Automatic conversion script
Id: cif_fix_enum 1527 2010-12-29 10:47:43Z saulius 
;
_cod_database_code 2225921
_cod_database_fobs_code 2225921

loop_
_symmetry_equiv_pos_as_xyz
'x, y, z'
'-x, -y, -z'

loop_
_atom_site_type_symbol
_atom_site_label
_atom_site_fract_x
_atom_site_fract_y
_atom_site_fract_z
_atom_site_U_iso_or_equiv
_atom_site_adp_type
_atom_site_calc_flag
_atom_site_refinement_flags
_atom_site_occupancy
_atom_site_disorder_assembly
_atom_site_disorder_group
Cu Cu1 0.76442(2) 0.603112(14) 0.250328(14) 0.02828(5) Uani d . 1 . .
O O1W 0.45829(16) 0.66307(10) 0.28057(11) 0.0473(3) Uani d . 1 . .
H H1W1 0.3972 0.7227 0.2422 0.071 Uiso d R 1 . .
H H2W1 0.3770 0.6135 0.3201 0.071 Uiso d R 1 . .
O O1 0.77687(16) 0.50694(9) 0.42081(9) 0.0359(2) Uani d . 1 . .
O O2 0.7643(2) 0.52774(11) 0.59298(9) 0.0493(3) Uani d . 1 . .
O O3 1.07351(19) 0.74151(11) 0.44492(13) 0.0558(3) Uani d . 1 . .
H H1O3 1.0957 0.6609 0.4891 0.084 Uiso d R 1 . .
N N1 0.72609(17) 0.45456(11) 0.22337(11) 0.0325(2) Uani d . 1 . .
N N2 0.80300(17) 0.67993(11) 0.06759(10) 0.0305(2) Uani d . 1 . .
N N3 0.83142(17) 0.74053(10) 0.28305(10) 0.0296(2) Uani d . 1 . .
H H1N3 0.9497 0.7564 0.2596 0.036 Uiso d R 1 . .
H H2N3 0.7570 0.8122 0.2433 0.036 Uiso d R 1 . .
C C1 0.74069(19) 0.47692(13) 0.10467(13) 0.0314(3) Uani d . 1 . .
C C2 0.6821(2) 0.34333(14) 0.30518(16) 0.0407(3) Uani d . 1 . .
H H2A 0.6704 0.3275 0.3869 0.049 Uiso calc R 1 . .
C C3 0.6532(3) 0.24997(15) 0.27161(19) 0.0491(4) Uani d . 1 . .
H H3A 0.6223 0.1733 0.3307 0.059 Uiso calc R 1 . .
C C4 0.6702(3) 0.27118(16) 0.15218(19) 0.0484(4) Uani d . 1 . .
H H4A 0.6526 0.2088 0.1296 0.058 Uiso calc R 1 . .
C C5 0.7146(2) 0.38811(15) 0.06321(16) 0.0394(3) Uani d . 1 . .
C C6 0.7318(2) 0.42233(18) -0.06444(17) 0.0482(4) Uani d . 1 . .
H H6A 0.7168 0.3641 -0.0932 0.058 Uiso calc R 1 . .
C C7 0.7694(2) 0.53790(18) -0.14407(16) 0.0467(4) Uani d . 1 . .
H H7A 0.7796 0.5575 -0.2265 0.056 Uiso calc R 1 . .
C C8 0.7939(2) 0.63054(16) -0.10411(14) 0.0381(3) Uani d . 1 . .
C C9 0.8273(2) 0.75297(17) -0.18067(14) 0.0454(4) Uani d . 1 . .
H H9A 0.8351 0.7788 -0.2638 0.054 Uiso calc R 1 . .
C C10 0.8481(2) 0.83416(16) -0.13287(14) 0.0437(4) Uani d . 1 . .
H H10A 0.8698 0.9154 -0.1833 0.052 Uiso calc R 1 . .
C C11 0.8368(2) 0.79473(14) -0.00808(13) 0.0364(3) Uani d . 1 . .
H H11A 0.8534 0.8506 0.0232 0.044 Uiso calc R 1 . .
C C12 0.78101(19) 0.59920(14) 0.01996(13) 0.0309(3) Uani d . 1 . .
C C13 0.7721(2) 0.57113(13) 0.48255(12) 0.0322(3) Uani d . 1 . .
C C14 0.7668(2) 0.71093(13) 0.41344(12) 0.0319(3) Uani d . 1 . .
H H14A 0.6330 0.7421 0.4225 0.038 Uiso calc R 1 . .
C C15 0.8735(3) 0.77207(14) 0.46657(14) 0.0409(3) Uani d . 1 . .
H H15A 0.8300 0.7424 0.5541 0.049 Uiso calc R 1 . .
C C16 0.8433(3) 0.91054(16) 0.4121(2) 0.0563(5) Uani d . 1 . .
H H16A 0.9172 0.9447 0.4461 0.084 Uiso calc R 1 . .
H H16B 0.7109 0.9346 0.4297 0.084 Uiso calc R 1 . .
H H16C 0.8827 0.9403 0.3261 0.084 Uiso calc R 1 . .
Cl Cl1 0.22654(6) 0.87371(4) 0.09619(4) 0.04803(10) Uani d . 1 . .
O O2W 0.4269(2) 0.03917(12) 0.83732(12) 0.0539(3) Uani d . 1 . .
H H1W2 0.5174 0.0603 0.8600 0.081 Uiso d R 1 . .
H H2W2 0.3827 -0.0182 0.9014 0.081 Uiso d R 1 . .
O O3W 0.6557(2) 0.08312(18) 0.59634(17) 0.0851(5) Uani d . 1 . .
H H1W3 0.5665 0.0630 0.6763 0.128 Uiso d R 1 . .
H H2W3 0.7213 0.1408 0.6002 0.128 Uiso d R 1 . .

loop_
_atom_site_aniso_label
_atom_site_aniso_U_11
_atom_site_aniso_U_22
_atom_site_aniso_U_33
_atom_site_aniso_U_12
_atom_site_aniso_U_13
_atom_site_aniso_U_23
Cu1 0.03672(10) 0.02541(8) 0.02496(8) -0.00530(6) -0.00529(6) -0.01097(6)
O1W 0.0328(5) 0.0366(6) 0.0579(7) -0.0045(4) -0.0043(5) -0.0048(5)
O1 0.0538(6) 0.0256(4) 0.0297(5) -0.0058(4) -0.0116(4) -0.0091(4)
O2 0.0797(9) 0.0429(6) 0.0247(5) -0.0253(6) -0.0091(5) -0.0056(4)
O3 0.0573(8) 0.0389(6) 0.0764(9) -0.0043(5) -0.0328(7) -0.0172(6)
N1 0.0361(6) 0.0288(6) 0.0358(6) -0.0036(5) -0.0063(5) -0.0153(5)
N2 0.0347(6) 0.0314(6) 0.0278(5) -0.0040(5) -0.0045(4) -0.0138(4)
N3 0.0370(6) 0.0273(5) 0.0246(5) -0.0077(4) -0.0041(4) -0.0088(4)
C1 0.0290(6) 0.0341(7) 0.0391(7) 0.0011(5) -0.0089(5) -0.0221(6)
C2 0.0470(8) 0.0300(7) 0.0449(8) -0.0055(6) -0.0078(7) -0.0137(6)
C3 0.0521(10) 0.0301(7) 0.0664(12) -0.0059(7) -0.0099(9) -0.0192(8)
C4 0.0465(9) 0.0380(8) 0.0762(13) 0.0006(7) -0.0169(9) -0.0357(9)
C5 0.0348(7) 0.0408(8) 0.0566(10) 0.0045(6) -0.0136(7) -0.0326(7)
C6 0.0465(9) 0.0598(11) 0.0623(11) 0.0067(8) -0.0192(8) -0.0464(10)
C7 0.0465(9) 0.0663(11) 0.0438(9) 0.0066(8) -0.0156(7) -0.0378(9)
C8 0.0339(7) 0.0530(9) 0.0345(7) 0.0040(6) -0.0100(6) -0.0246(7)
C9 0.0470(9) 0.0588(10) 0.0288(7) 0.0008(8) -0.0080(6) -0.0165(7)
C10 0.0497(9) 0.0430(8) 0.0308(7) -0.0044(7) -0.0045(6) -0.0076(6)
C11 0.0421(8) 0.0338(7) 0.0319(7) -0.0060(6) -0.0033(6) -0.0118(6)
C12 0.0274(6) 0.0383(7) 0.0324(6) 0.0009(5) -0.0066(5) -0.0194(6)
C13 0.0390(7) 0.0303(6) 0.0266(6) -0.0096(5) -0.0058(5) -0.0080(5)
C14 0.0401(7) 0.0293(6) 0.0275(6) -0.0050(5) -0.0042(5) -0.0120(5)
C15 0.0605(10) 0.0353(7) 0.0331(7) -0.0103(7) -0.0100(7) -0.0161(6)
C16 0.0703(12) 0.0361(8) 0.0740(13) -0.0048(8) -0.0184(10) -0.0296(9)
Cl1 0.0520(2) 0.03659(19) 0.0500(2) -0.01029(17) -0.01205(18) -0.00742(17)
O2W 0.0616(8) 0.0483(7) 0.0475(7) -0.0081(6) -0.0133(6) -0.0114(6)
O3W 0.0749(11) 0.1128(15) 0.0905(13) -0.0229(10) -0.0039(9) -0.0616(12)

loop_
_atom_type_symbol
_atom_type_description
_atom_type_scat_dispersion_real
_atom_type_scat_dispersion_imag
_atom_type_scat_source
C C 0.0033 0.0016 'International Tables Vol C Tables 4.2.6.8 and 6.1.1.4'
H H 0.0000 0.0000 'International Tables Vol C Tables 4.2.6.8 and 6.1.1.4'
N N 0.0061 0.0033 'International Tables Vol C Tables 4.2.6.8 and 6.1.1.4'
O O 0.0106 0.0060 'International Tables Vol C Tables 4.2.6.8 and 6.1.1.4'
Cl Cl 0.1484 0.1585 'International Tables Vol C Tables 4.2.6.8 and 6.1.1.4'
Cu Cu 0.3201 1.2651 'International Tables Vol C Tables 4.2.6.8 and 6.1.1.4'

loop_
_geom_angle_atom_site_label_1
_geom_angle_atom_site_label_2
_geom_angle_atom_site_label_3
_geom_angle_site_symmetry_1
_geom_angle_site_symmetry_3
_geom_angle
_geom_angle_publ_flag
O1 Cu1 N3 . . 84.44(4) ?
O1 Cu1 N1 . . 92.20(5) ?
N3 Cu1 N1 . . 173.26(5) ?
O1 Cu1 N2 . . 167.52(5) ?
N3 Cu1 N2 . . 99.88(5) ?
N1 Cu1 N2 . . 82.23(5) ?
O1 Cu1 O1W . . 94.75(5) ?
N3 Cu1 O1W . . 89.99(5) ?
N1 Cu1 O1W . . 96.12(5) ?
N2 Cu1 O1W . . 96.94(5) ?
Cu1 O1W H1W1 . . 131.4 ?
Cu1 O1W H2W1 . . 121.8 ?
H1W1 O1W H2W1 . . 103.0 ?
C13 O1 Cu1 . . 114.26(9) ?
C15 O3 H1O3 . . 108.0 ?
C2 N1 C1 . . 118.50(13) ?
C2 N1 Cu1 . . 128.75(11) ?
C1 N1 Cu1 . . 112.69(9) ?
C11 N2 C12 . . 118.07(12) ?
C11 N2 Cu1 . . 129.83(10) ?
C12 N2 Cu1 . . 112.02(9) ?
C14 N3 Cu1 . . 106.69(8) ?
C14 N3 H1N3 . . 113.4 ?
Cu1 N3 H1N3 . . 114.4 ?
C14 N3 H2N3 . . 105.0 ?
Cu1 N3 H2N3 . . 108.9 ?
H1N3 N3 H2N3 . . 108.0 ?
N1 C1 C5 . . 123.26(14) ?
N1 C1 C12 . . 116.62(12) ?
C5 C1 C12 . . 120.10(14) ?
N1 C2 C3 . . 121.86(16) ?
N1 C2 H2A . . 119.1 ?
C3 C2 H2A . . 119.1 ?
C4 C3 C2 . . 120.03(16) ?
C4 C3 H3A . . 120.0 ?
C2 C3 H3A . . 120.0 ?
C3 C4 C5 . . 119.66(15) ?
C3 C4 H4A . . 120.2 ?
C5 C4 H4A . . 120.2 ?
C1 C5 C4 . . 116.68(15) ?
C1 C5 C6 . . 118.46(15) ?
C4 C5 C6 . . 124.85(15) ?
C7 C6 C5 . . 121.24(15) ?
C7 C6 H6A . . 119.4 ?
C5 C6 H6A . . 119.4 ?
C6 C7 C8 . . 121.40(15) ?
C6 C7 H7A . . 119.3 ?
C8 C7 H7A . . 119.3 ?
C12 C8 C9 . . 116.68(14) ?
C12 C8 C7 . . 118.61(16) ?
C9 C8 C7 . . 124.70(15) ?
C10 C9 C8 . . 119.91(14) ?
C10 C9 H9A . . 120.0 ?
C8 C9 H9A . . 120.0 ?
C9 C10 C11 . . 119.74(15) ?
C9 C10 H10A . . 120.1 ?
C11 C10 H10A . . 120.1 ?
N2 C11 C10 . . 122.16(14) ?
N2 C11 H11A . . 118.9 ?
C10 C11 H11A . . 118.9 ?
N2 C12 C8 . . 123.41(14) ?
N2 C12 C1 . . 116.42(12) ?
C8 C12 C1 . . 120.17(13) ?
O2 C13 O1 . . 123.99(13) ?
O2 C13 C14 . . 119.04(13) ?
O1 C13 C14 . . 116.91(11) ?
N3 C14 C15 . . 114.04(12) ?
N3 C14 C13 . . 109.43(11) ?
C15 C14 C13 . . 112.30(12) ?
N3 C14 H14A . . 106.9 ?
C15 C14 H14A . . 106.9 ?
C13 C14 H14A . . 106.9 ?
O3 C15 C16 . . 107.21(14) ?
O3 C15 C14 . . 110.23(13) ?
C16 C15 C14 . . 112.68(14) ?
O3 C15 H15A . . 108.9 ?
C16 C15 H15A . . 108.9 ?
C14 C15 H15A . . 108.9 ?
C15 C16 H16A . . 109.5 ?
C15 C16 H16B . . 109.5 ?
H16A C16 H16B . . 109.5 ?
C15 C16 H16C . . 109.5 ?
H16A C16 H16C . . 109.5 ?
H16B C16 H16C . . 109.5 ?
H1W2 O2W H2W2 . . 101.9 ?
H1W3 O3W H2W3 . . 98.8 ?

loop_
_geom_bond_atom_site_label_1
_geom_bond_atom_site_label_2
_geom_bond_site_symmetry_2
_geom_bond_distance
_geom_bond_publ_flag
Cu1 O1 . 1.9450(10) ?
Cu1 N3 . 1.9921(11) ?
Cu1 N1 . 2.0059(12) ?
Cu1 N2 . 2.0210(11) ?
Cu1 O1W . 2.2167(11) ?
O1W H1W1 . 0.7992 ?
O1W H2W1 . 0.8250 ?
O1 C13 . 1.2770(17) ?
O2 C13 . 1.2295(17) ?
O3 C15 . 1.429(2) ?
O3 H1O3 . 0.9002 ?
N1 C2 . 1.3333(19) ?
N1 C1 . 1.3545(19) ?
N2 C11 . 1.3298(18) ?
N2 C12 . 1.3615(17) ?
N3 C14 . 1.4778(17) ?
N3 H1N3 . 0.8636 ?
N3 H2N3 . 0.9420 ?
C1 C5 . 1.4047(19) ?
C1 C12 . 1.435(2) ?
C2 C3 . 1.397(2) ?
C2 H2A . 0.9300 ?
C3 C4 . 1.365(3) ?
C3 H3A . 0.9300 ?
C4 C5 . 1.410(3) ?
C4 H4A . 0.9300 ?
C5 C6 . 1.432(2) ?
C6 C7 . 1.354(3) ?
C6 H6A . 0.9300 ?
C7 C8 . 1.431(2) ?
C7 H7A . 0.9300 ?
C8 C12 . 1.398(2) ?
C8 C9 . 1.403(3) ?
C9 C10 . 1.366(2) ?
C9 H9A . 0.9300 ?
C10 C11 . 1.395(2) ?
C10 H10A . 0.9300 ?
C11 H11A . 0.9300 ?
C13 C14 . 1.5326(19) ?
C14 C15 . 1.524(2) ?
C14 H14A . 0.9800 ?
C15 C16 . 1.511(2) ?
C15 H15A . 0.9800 ?
C16 H16A . 0.9600 ?
C16 H16B . 0.9600 ?
C16 H16C . 0.9600 ?
O2W H1W2 . 0.8654 ?
O2W H2W2 . 0.8422 ?
O3W H1W3 . 1.0137 ?
O3W H2W3 . 0.9153 ?

loop_
_geom_hbond_atom_site_label_D
_geom_hbond_atom_site_label_H
_geom_hbond_atom_site_label_A
_geom_hbond_site_symmetry_A
_geom_hbond_distance_DH
_geom_hbond_distance_HA
_geom_hbond_distance_DA
_geom_hbond_angle_DHA
_geom_hbond_publ_flag
O1W H1W1 Cl1 . 0.8000 2.3600 3.1411(13) 166.00 yes
O1W H2W1 O2 2_666 0.8200 1.9000 2.7114(18) 167.00 yes
O3 H1O3 O1 2_766 0.9000 2.0300 2.9089(18) 164.00 yes
N3 H1N3 Cl1 1_655 0.8600 2.6200 3.3992(13) 151.00 yes
N3 H2N3 O2W 2_666 0.9400 2.0700 3.0085(19) 175.00 yes
O2W H1W2 Cl1 2_666 0.8700 2.3500 3.2104(16) 175.00 yes
O2W H2W2 Cl1 1_546 0.8400 2.3300 3.1463(14) 162.00 yes
O3W H1W3 O2W . 1.0100 1.9500 2.954(2) 170.00 yes
O3W H2W3 O3 2_766 0.9100 2.0300 2.901(2) 159.00 yes
C7 H7A O2 1_554 0.9300 2.4100 3.292(2) 157.00 yes

loop_
_geom_torsion_atom_site_label_1
_geom_torsion_atom_site_label_2
_geom_torsion_atom_site_label_3
_geom_torsion_atom_site_label_4
_geom_torsion_site_symmetry_1
_geom_torsion_site_symmetry_2
_geom_torsion_site_symmetry_3
_geom_torsion_site_symmetry_4
_geom_torsion
_geom_torsion_publ_flag
N3 Cu1 O1 C13 . . . . 16.30(10) ?
N1 Cu1 O1 C13 . . . . -169.56(10) ?
N2 Cu1 O1 C13 . . . . 127.31(19) ?
O1W Cu1 O1 C13 . . . . -73.23(10) ?
O1 Cu1 N1 C2 . . . . 13.31(14) ?
N2 Cu1 N1 C2 . . . . -177.92(14) ?
O1W Cu1 N1 C2 . . . . -81.72(14) ?
O1 Cu1 N1 C1 . . . . -169.68(10) ?
N2 Cu1 N1 C1 . . . . -0.91(10) ?
O1W Cu1 N1 C1 . . . . 95.29(10) ?
O1 Cu1 N2 C11 . . . . -117.8(2) ?
N3 Cu1 N2 C11 . . . . -8.41(14) ?
N1 Cu1 N2 C11 . . . . 178.06(14) ?
O1W Cu1 N2 C11 . . . . 82.79(13) ?
O1 Cu1 N2 C12 . . . . 65.5(2) ?
N3 Cu1 N2 C12 . . . . 174.87(9) ?
N1 Cu1 N2 C12 . . . . 1.34(9) ?
O1W Cu1 N2 C12 . . . . -93.92(10) ?
O1 Cu1 N3 C14 . . . . -25.06(9) ?
N2 Cu1 N3 C14 . . . . 166.76(9) ?
O1W Cu1 N3 C14 . . . . 69.72(9) ?
C2 N1 C1 C5 . . . . -1.0(2) ?
Cu1 N1 C1 C5 . . . . -178.33(11) ?
C2 N1 C1 C12 . . . . 177.68(13) ?
Cu1 N1 C1 C12 . . . . 0.33(16) ?
C1 N1 C2 C3 . . . . 0.7(2) ?
Cu1 N1 C2 C3 . . . . 177.57(12) ?
N1 C2 C3 C4 . . . . 0.2(3) ?
C2 C3 C4 C5 . . . . -0.8(3) ?
N1 C1 C5 C4 . . . . 0.4(2) ?
C12 C1 C5 C4 . . . . -178.26(14) ?
N1 C1 C5 C6 . . . . 179.43(14) ?
C12 C1 C5 C6 . . . . 0.8(2) ?
C3 C4 C5 C1 . . . . 0.6(2) ?
C3 C4 C5 C6 . . . . -178.46(16) ?
C1 C5 C6 C7 . . . . -1.0(2) ?
C4 C5 C6 C7 . . . . 178.03(17) ?
C5 C6 C7 C8 . . . . 0.1(3) ?
C6 C7 C8 C12 . . . . 0.9(2) ?
C6 C7 C8 C9 . . . . -177.91(16) ?
C12 C8 C9 C10 . . . . 1.0(2) ?
C7 C8 C9 C10 . . . . 179.83(16) ?
C8 C9 C10 C11 . . . . 0.2(3) ?
C12 N2 C11 C10 . . . . 0.7(2) ?
Cu1 N2 C11 C10 . . . . -175.89(12) ?
C9 C10 C11 N2 . . . . -1.1(3) ?
C11 N2 C12 C8 . . . . 0.6(2) ?
Cu1 N2 C12 C8 . . . . 177.78(11) ?
C11 N2 C12 C1 . . . . -178.71(13) ?
Cu1 N2 C12 C1 . . . . -1.56(15) ?
C9 C8 C12 N2 . . . . -1.4(2) ?
C7 C8 C12 N2 . . . . 179.62(14) ?
C9 C8 C12 C1 . . . . 177.88(14) ?
C7 C8 C12 C1 . . . . -1.1(2) ?
N1 C1 C12 N2 . . . . 0.85(19) ?
C5 C1 C12 N2 . . . . 179.55(13) ?
N1 C1 C12 C8 . . . . -178.52(13) ?
C5 C1 C12 C8 . . . . 0.2(2) ?
Cu1 O1 C13 O2 . . . . 174.42(13) ?
Cu1 O1 C13 C14 . . . . -2.72(16) ?
Cu1 N3 C14 C15 . . . . 155.66(11) ?
Cu1 N3 C14 C13 . . . . 28.94(13) ?
O2 C13 C14 N3 . . . . 164.17(14) ?
O1 C13 C14 N3 . . . . -18.54(18) ?
O2 C13 C14 C15 . . . . 36.5(2) ?
O1 C13 C14 C15 . . . . -146.24(14) ?
N3 C14 C15 O3 . . . . -55.86(17) ?
C13 C14 C15 O3 . . . . 69.36(16) ?
N3 C14 C15 C16 . . . . 63.86(19) ?
C13 C14 C15 C16 . . . . -170.93(14) ?
